data_1567649
loop_
_publ_author_name
'Trummer, David'
'Nobile, Anna Giorgia'
'Payard, Pierre-Adrien'
'Ashuiev, Anton'
'Kakiuchi, Yuya'
'Klose, Daniel'
'Jeschke, Gunnar'
'Cop\'eret, Christophe'

_publ_section_title
;
 Union carbide polymerization catalysts: from uncovering active site
 structures to designing molecularly-defined analogs
;
_journal_issue 37
_journal_name_full 'Chemical Science'
_journal_page_first 11091
_journal_page_last 11098
_journal_paper_doi 10.1039/D2SC04235E
_journal_volume 13
_journal_year 2022
_chemical_formula_moiety 'C24 H48 Cl2 Cr2 Si4'
_chemical_formula_sum 'C24 H48 Cl2 Cr2 Si4'
_chemical_formula_weight 623.88
_chemical_name_common '[Cr(Cp)(CH(SiMe3)2)Cl]2'
_chemical_name_systematic di[(bistrimethylsilyl)methyl)(cyclopentadienyl)chromium(chlorido)]
_chemical_properties_physical Air-sensitive,Moisture-sensitive,Oxygen-sensitive,Pyrophoric
_space_group_crystal_system monoclinic
_space_group_IT_number 14
_space_group_name_Hall '-P 2ybc'
_space_group_name_H-M_alt 'P 1 21/c 1'
_atom_sites_solution_hydrogens geom
_audit_creation_date 2022-01-31
_audit_creation_method
;
Olex2 1.2
(compiled 2018.05.29 svn.r3508 for OlexSys, GUI svn.r5506)
;
_audit_update_record
;
2022-02-01 deposited with the CCDC.	2022-09-01 downloaded from the CCDC.
;
_cell_angle_alpha 90
_cell_angle_beta 101.402(2)
_cell_angle_gamma 90
_cell_formula_units_Z 2
_cell_length_a 13.2426(5)
_cell_length_b 7.9314(3)
_cell_length_c 15.6465(5)
_cell_measurement_reflns_used 3730
_cell_measurement_temperature 100
_cell_measurement_theta_max 26.15
_cell_measurement_theta_min 2.66
_cell_volume 1610.96(10)
_computing_cell_refinement 'SAINT V8.38A (?, 2016)'
_computing_data_reduction 'SAINT V8.38A (?, 2016)'
_computing_molecular_graphics 'Olex2 (Dolomanov et al., 2009)'
_computing_publication_material 'Olex2 (Dolomanov et al., 2009)'
_computing_structure_refinement 'ShelXL (Sheldrick, 2015)'
_computing_structure_solution 'SHELXT 2018/2 (Sheldrick, 2018)'
_diffrn_ambient_temperature 99.98
_diffrn_detector 'Bruker APEX2 area detector'
_diffrn_detector_area_resol_mean 7.9
_diffrn_detector_type 'CCD area detector'
_diffrn_measured_fraction_theta_full 0.997
_diffrn_measured_fraction_theta_max 0.996
_diffrn_measurement_device 'three-circle diffractometer'
_diffrn_measurement_device_type 'Bruker SMART APEX2 area detector'
_diffrn_measurement_method '\w and \f scans'
_diffrn_radiation_monochromator 'mirror optics'
_diffrn_radiation_probe x-ray
_diffrn_radiation_type MoK\a
_diffrn_radiation_wavelength 0.71073
_diffrn_reflns_av_R_equivalents 0.0358
_diffrn_reflns_av_unetI/netI 0.0366
_diffrn_reflns_Laue_measured_fraction_full 0.997
_diffrn_reflns_Laue_measured_fraction_max 0.996
_diffrn_reflns_limit_h_max 16
_diffrn_reflns_limit_h_min -15
_diffrn_reflns_limit_k_max 9
_diffrn_reflns_limit_k_min -9
_diffrn_reflns_limit_l_max 19
_diffrn_reflns_limit_l_min -19
_diffrn_reflns_number 11809
_diffrn_reflns_point_group_measured_fraction_full 0.997
_diffrn_reflns_point_group_measured_fraction_max 0.996
_diffrn_reflns_theta_full 25.242
_diffrn_reflns_theta_max 26.399
_diffrn_reflns_theta_min 2.656
_diffrn_source 'microfocus sealed X-ray tube'
_diffrn_source_type 'Incoatec I\ms'
_diffrn_standards_number 0
_exptl_absorpt_coefficient_mu 1.001
_exptl_absorpt_correction_T_max 0.7454
_exptl_absorpt_correction_T_min 0.6337
_exptl_absorpt_correction_type multi-scan
_exptl_absorpt_process_details
'SADABS-2016/2 (Bruker,2016/2) was used for absorption correction. wR2(int) was 0.0576 before and 0.0438 after correction. The Ratio of minimum to maximum transmission is 0.8501. The \l/2 correction factor is Not present.'
_exptl_crystal_colour 'metallic brownish violet'
_exptl_crystal_colour_lustre metallic
_exptl_crystal_colour_modifier brownish
_exptl_crystal_colour_primary violet
_exptl_crystal_density_diffrn 1.286
_exptl_crystal_description plate
_exptl_crystal_F_000 660
_exptl_crystal_recrystallization_method 'Re-crystallisation from solvent: pentane'
_exptl_crystal_size_max 0.3
_exptl_crystal_size_mid 0.2
_exptl_crystal_size_min 0.05
_refine_diff_density_max 0.682
_refine_diff_density_min -0.413
_refine_diff_density_rms 0.078
_refine_ls_extinction_method none
_refine_ls_goodness_of_fit_ref 1.070
_refine_ls_hydrogen_treatment constr
_refine_ls_matrix_type full
_refine_ls_number_parameters 151
_refine_ls_number_reflns 3288
_refine_ls_number_restraints 0
_refine_ls_restrained_S_all 1.070
_refine_ls_R_factor_all 0.0492
_refine_ls_R_factor_gt 0.0373
_refine_ls_shift/su_max 0.001
_refine_ls_shift/su_mean 0.000
_refine_ls_structure_factor_coef Fsqd
_refine_ls_weighting_details 'w=1/[\s^2^(Fo^2^)+(0.0616P)^2^] where P=(Fo^2^+2Fc^2^)/3'
_refine_ls_weighting_scheme calc
_refine_ls_wR_factor_gt 0.0977
_refine_ls_wR_factor_ref 0.1036
_reflns_Friedel_coverage 0.000
_reflns_number_gt 2646
_reflns_number_total 3288
_reflns_threshold_expression 'I > 2\s(I)'
_cod_data_source_file d2sc04235e3.cif
_cod_data_source_block prelim_p21_c_sx
_cod_depositor_comments 'Adding full bibliography for 1567649--1567650.cif.'
_cod_database_code 1567649
_shelx_shelxl_version_number 2018/3
_shelx_space_group_comment
;
The symmetry employed for this shelxl refinement is uniquely defined
by the following loop, which should always be used as a source of
symmetry information in preference to the above space-group names.
They are only intended as comments.
;
_shelx_estimated_absorpt_t_max 0.952
_shelx_estimated_absorpt_t_min 0.753
_olex2_refinement_description
;
1. Fixed Uiso
 At 1.2 times of:
  All C(H) groups
 At 1.5 times of:
  All C(H,H,H) groups
2.a Ternary CH refined with riding coordinates:
 C005(H005)
2.b Aromatic/amide H refined with riding coordinates:
 C006(H006), C008(H008), C009(H009), C00A(H00D), C00C(H00H)
2.c Idealised Me refined as rotating group:
 C007(H00A,H00B,H00C), C00B(H00E,H00F,H00G), C00D(H00I,H00J,H00K), C00E(H00L,
 H00M,H00N), C00F(H00O,H00P,H00Q), C00G(H00R,H00S,H00T)
;
_olex2_exptl_crystal_mounting_method 'paratone oil'
_olex2_submission_special_instructions 'No special instructions were received'

loop_
_space_group_symop_operation_xyz
'x, y, z'
'-x, y+1/2, -z+1/2'
'-x, -y, -z'
'x, -y-1/2, z-1/2'

loop_
_atom_site_label
_atom_site_type_symbol
_atom_site_fract_x
_atom_site_fract_y
_atom_site_fract_z
_atom_site_U_iso_or_equiv
_atom_site_adp_type
_atom_site_occupancy
_atom_site_site_symmetry_order
_atom_site_calc_flag
_atom_site_refinement_flags_posn
_atom_site_refinement_flags_adp
_atom_site_refinement_flags_occupancy
_atom_site_disorder_assembly
_atom_site_disorder_group
Cr01 Cr 0.57449(3) 0.60881(5) 0.58379(2) 0.01778(13) Uani 1 1 d . . . . .
Cl02 Cl 0.50092(5) 0.33522(8) 0.56462(4) 0.02175(16) Uani 1 1 d . . . . .
Si03 Si 0.78969(5) 0.69660(9) 0.50361(4) 0.02101(18) Uani 1 1 d . . . . .
Si04 Si 0.80471(5) 0.41078(9) 0.64652(4) 0.02170(18) Uani 1 1 d . . . . .
C005 C 0.71954(18) 0.5410(3) 0.56154(15) 0.0206(5) Uani 1 1 d . . . . .
H005 H 0.699511 0.454840 0.514603 0.025 Uiso 1 1 calc R . . . .
C006 C 0.5498(2) 0.8710(3) 0.62713(16) 0.0269(6) Uani 1 1 d . . . . .
H006 H 0.548605 0.963973 0.588653 0.032 Uiso 1 1 calc R . . . .
C007 C 0.7215(2) 0.9016(3) 0.47077(16) 0.0256(6) Uani 1 1 d . . . . .
H00A H 0.653720 0.878679 0.434430 0.038 Uiso 1 1 calc GR . . . .
H00B H 0.762359 0.969404 0.437700 0.038 Uiso 1 1 calc GR . . . .
H00C H 0.712931 0.963472 0.523081 0.038 Uiso 1 1 calc GR . . . .
C008 C 0.4633(2) 0.7756(3) 0.64018(16) 0.0272(6) Uani 1 1 d . . . . .
H008 H 0.393752 0.794674 0.612346 0.033 Uiso 1 1 calc R . . . .
C009 C 0.6378(2) 0.8023(3) 0.68186(16) 0.0273(6) Uani 1 1 d . . . . .
H009 H 0.706373 0.842840 0.687676 0.033 Uiso 1 1 calc R . . . .
C00A C 0.4978(2) 0.6494(4) 0.70061(16) 0.0291(6) Uani 1 1 d . . . . .
H00D H 0.455926 0.567718 0.721270 0.035 Uiso 1 1 calc R . . . .
C00B C 0.8100(2) 0.5913(4) 0.40073(17) 0.0296(6) Uani 1 1 d . . . . .
H00E H 0.846862 0.484812 0.415270 0.044 Uiso 1 1 calc GR . . . .
H00F H 0.850581 0.665437 0.370413 0.044 Uiso 1 1 calc GR . . . .
H00G H 0.743061 0.568899 0.362862 0.044 Uiso 1 1 calc GR . . . .
C00C C 0.6067(2) 0.6640(4) 0.72613(16) 0.0292(6) Uani 1 1 d . . . . .
H00H H 0.650505 0.592786 0.766038 0.035 Uiso 1 1 calc R . . . .
C00D C 0.7332(2) 0.2422(4) 0.69400(18) 0.0311(6) Uani 1 1 d . . . . .
H00I H 0.683707 0.294503 0.724920 0.047 Uiso 1 1 calc GR . . . .
H00J H 0.782114 0.173653 0.734845 0.047 Uiso 1 1 calc GR . . . .
H00K H 0.696314 0.170405 0.647063 0.047 Uiso 1 1 calc GR . . . .
C00E C 0.9177(2) 0.7677(4) 0.56778(18) 0.0327(6) Uani 1 1 d . . . . .
H00L H 0.907187 0.831285 0.619010 0.049 Uiso 1 1 calc GR . . . .
H00M H 0.951685 0.839755 0.531167 0.049 Uiso 1 1 calc GR . . . .
H00N H 0.960888 0.668999 0.586658 0.049 Uiso 1 1 calc GR . . . .
C00F C 0.9018(2) 0.2951(4) 0.59528(19) 0.0335(7) Uani 1 1 d . . . . .
H00O H 0.865902 0.228827 0.545631 0.050 Uiso 1 1 calc GR . . . .
H00P H 0.942580 0.219740 0.638417 0.050 Uiso 1 1 calc GR . . . .
H00Q H 0.947585 0.376696 0.575116 0.050 Uiso 1 1 calc GR . . . .
C00G C 0.8761(2) 0.5339(4) 0.74216(17) 0.0330(6) Uani 1 1 d . . . . .
H00R H 0.923479 0.612994 0.722310 0.050 Uiso 1 1 calc GR . . . .
H00S H 0.915368 0.456196 0.784972 0.050 Uiso 1 1 calc GR . . . .
H00T H 0.826845 0.596609 0.769106 0.050 Uiso 1 1 calc GR . . . .

loop_
_atom_site_aniso_label
_atom_site_aniso_U_11
_atom_site_aniso_U_22
_atom_site_aniso_U_33
_atom_site_aniso_U_23
_atom_site_aniso_U_13
_atom_site_aniso_U_12
Cr01 0.0213(2) 0.0201(2) 0.0120(2) 0.00056(14) 0.00339(15) 0.00074(15)
Cl02 0.0255(3) 0.0227(3) 0.0154(3) 0.0033(2) 0.0000(2) -0.0017(2)
Si03 0.0217(4) 0.0248(4) 0.0166(3) 0.0015(3) 0.0040(3) -0.0012(3)
Si04 0.0217(4) 0.0245(4) 0.0181(3) 0.0023(3) 0.0018(3) 0.0015(3)
C005 0.0241(12) 0.0221(13) 0.0152(11) -0.0013(10) 0.0027(9) 0.0010(10)
C006 0.0388(15) 0.0226(14) 0.0201(12) -0.0044(10) 0.0078(11) 0.0023(11)
C007 0.0267(13) 0.0278(15) 0.0227(13) 0.0047(11) 0.0062(11) -0.0033(11)
C008 0.0289(14) 0.0311(15) 0.0225(13) -0.0046(11) 0.0072(11) 0.0079(11)
C009 0.0352(15) 0.0282(15) 0.0179(12) -0.0078(10) 0.0039(11) -0.0001(12)
C00A 0.0424(16) 0.0292(15) 0.0201(13) -0.0046(11) 0.0167(12) 0.0005(12)
C00B 0.0336(15) 0.0335(16) 0.0232(13) 0.0022(11) 0.0091(11) 0.0011(12)
C00C 0.0469(17) 0.0281(15) 0.0128(11) -0.0029(10) 0.0064(11) 0.0061(13)
C00D 0.0309(15) 0.0344(16) 0.0276(13) 0.0108(12) 0.0049(11) 0.0031(12)
C00E 0.0285(15) 0.0356(17) 0.0327(15) 0.0040(13) 0.0029(12) -0.0068(12)
C00F 0.0265(14) 0.0346(17) 0.0382(16) 0.0039(13) 0.0037(12) 0.0061(12)
C00G 0.0339(15) 0.0374(17) 0.0238(13) 0.0002(12) -0.0039(11) -0.0001(13)

loop_
_atom_type_symbol
_atom_type_description
_atom_type_scat_dispersion_real
_atom_type_scat_dispersion_imag
_atom_type_scat_source
C C 0.0033 0.0016 'International Tables Vol C Tables 4.2.6.8 and 6.1.1.4'
H H 0.0000 0.0000 'International Tables Vol C Tables 4.2.6.8 and 6.1.1.4'
Si Si 0.0817 0.0704 'International Tables Vol C Tables 4.2.6.8 and 6.1.1.4'
Cl Cl 0.1484 0.1585 'International Tables Vol C Tables 4.2.6.8 and 6.1.1.4'
Cr Cr 0.3209 0.6236 'International Tables Vol C Tables 4.2.6.8 and 6.1.1.4'

loop_
_geom_angle_atom_site_label_1
_geom_angle_atom_site_label_2
_geom_angle_atom_site_label_3
_geom_angle
_geom_angle_site_symmetry_1
_geom_angle_site_symmetry_3
_geom_angle_publ_flag
Cl02 Cr01 Cl02 87.97(2) . 3_666 ?
C005 Cr01 Cl02 96.41(7) . . ?
C005 Cr01 Cl02 96.18(7) . 3_666 ?
C005 Cr01 C006 119.03(10) . . ?
C005 Cr01 C008 153.92(10) . . ?
C005 Cr01 C009 93.38(10) . . ?
C005 Cr01 C00A 137.66(10) . . ?
C005 Cr01 C00C 102.51(10) . . ?
C006 Cr01 Cl02 93.68(7) . 3_666 ?
C006 Cr01 Cl02 144.04(7) . . ?
C006 Cr01 C008 36.68(10) . . ?
C006 Cr01 C00A 60.66(10) . . ?
C008 Cr01 Cl02 107.38(7) . . ?
C008 Cr01 Cl02 95.21(7) . 3_666 ?
C008 Cr01 C00A 35.46(9) . . ?
C009 Cr01 Cl02 125.09(7) . 3_666 ?
C009 Cr01 Cl02 144.20(7) . . ?
C009 Cr01 C006 37.04(10) . . ?
C009 Cr01 C008 61.03(10) . . ?
C009 Cr01 C00A 60.99(10) . . ?
C009 Cr01 C00C 36.80(10) . . ?
C00A Cr01 Cl02 89.64(7) . . ?
C00A Cr01 Cl02 125.97(7) . 3_666 ?
C00C Cr01 Cl02 154.05(8) . 3_666 ?
C00C Cr01 Cl02 107.40(8) . . ?
C00C Cr01 C006 61.53(10) . . ?
C00C Cr01 C008 60.66(10) . . ?
C00C Cr01 C00A 36.77(10) . . ?
Cr01 Cl02 Cr01 92.03(2) . 3_666 ?
C007 Si03 C005 116.26(11) . . ?
C00B Si03 C005 106.81(12) . . ?
C00B Si03 C007 106.99(12) . . ?
C00E Si03 C005 114.75(11) . . ?
C00E Si03 C007 102.73(13) . . ?
C00E Si03 C00B 108.94(13) . . ?
C005 Si04 C00D 113.19(12) . . ?
C005 Si04 C00F 109.40(12) . . ?
C005 Si04 C00G 114.60(12) . . ?
C00D Si04 C00F 105.22(13) . . ?
C00D Si04 C00G 105.62(13) . . ?
C00G Si04 C00F 108.27(13) . . ?
Si03 C005 Cr01 117.99(12) . . ?
Si04 C005 Cr01 117.88(12) . . ?
Si04 C005 Si03 114.71(12) . . ?
C008 C006 Cr01 73.61(15) . . ?
C009 C006 Cr01 70.83(15) . . ?
C009 C006 C008 107.4(2) . . ?
C006 C008 Cr01 69.72(14) . . ?
C00A C008 Cr01 72.29(15) . . ?
C00A C008 C006 108.4(2) . . ?
C006 C009 Cr01 72.12(14) . . ?
C00C C009 Cr01 72.06(15) . . ?
C00C C009 C006 108.2(2) . . ?
C008 C00A Cr01 72.26(14) . . ?
C008 C00A C00C 108.1(2) . . ?
C00C C00A Cr01 69.47(14) . . ?
C009 C00C Cr01 71.14(14) . . ?
C009 C00C C00A 107.8(2) . . ?
C00A C00C Cr01 73.75(14) . . ?

loop_
_geom_bond_atom_site_label_1
_geom_bond_atom_site_label_2
_geom_bond_distance
_geom_bond_site_symmetry_2
_geom_bond_publ_flag
Cr01 Cl02 2.3732(7) . ?
Cr01 Cl02 2.3811(6) 3_666 ?
Cr01 C005 2.089(2) . ?
Cr01 C006 2.231(3) . ?
Cr01 C008 2.282(2) . ?
Cr01 C009 2.215(3) . ?
Cr01 C00A 2.283(2) . ?
Cr01 C00C 2.227(2) . ?
Si03 C005 1.881(3) . ?
Si03 C007 1.881(3) . ?
Si03 C00B 1.879(3) . ?
Si03 C00E 1.877(3) . ?
Si04 C005 1.875(2) . ?
Si04 C00D 1.875(3) . ?
Si04 C00F 1.883(3) . ?
Si04 C00G 1.878(3) . ?
C006 C008 1.421(4) . ?
C006 C009 1.413(4) . ?
C008 C00A 1.390(4) . ?
C009 C00C 1.402(4) . ?
C00A C00C 1.423(4) . ?
